data_1528801
loop_
_publ_author_name
'Poulsen, R.D.'
'Overgaard, J.'
'Jorgensen, M.R.V.'
'Iversen, B.B.'
'Morgenroth, W.'
'Larsen, F.K.'
'Graber, T.'
'Chen Yusheng'

_publ_section_title
;
 Synchrotron x-ray charge-density study of coordination polymer [Mn (H C O
 O)2 (H2 O)2](infinite)
;
_journal_name_full 'Chemistry - A European Journal'
_journal_page_first 9775
_journal_page_last 9790
_journal_volume 13
_journal_year 2007
_chemical_formula_sum 'C2 H6 Mn O6'
_chemical_name_systematic '(Mn (H C O O)2 (H2 O)2)'
_space_group_IT_number 14
_symmetry_space_group_name_Hall '-P 2ybc'
_symmetry_space_group_name_H-M 'P 1 21/c 1'
_cell_angle_alpha 90
_cell_angle_beta 97.693
_cell_angle_gamma 90
_cell_formula_units_Z 4
_cell_length_a 8.808
_cell_length_b 7.2136
_cell_length_c 9.6203
_cell_volume 605.747
_citation_journal_id_ASTM CEUJED
_cod_data_source_file Poulsen_CEUJED_2007_1326.cif
_cod_data_source_block C2H6Mn1O6
_cod_original_cell_volume 605.7473
_cod_original_formula_sum 'C2 H6 Mn1 O6'
_cod_database_code 1528801

loop_
_symmetry_equiv_pos_as_xyz
x,y,z
-x,y+1/2,-z+1/2
-x,-y,-z
x,-y-1/2,z-1/2

loop_
_atom_site_label
_atom_site_type_symbol
_atom_site_fract_x
_atom_site_fract_y
_atom_site_fract_z
_atom_site_occupancy
_atom_site_U_iso_or_equiv
H4 H+1 0.702246 0.607096 0.235662 1 0.0
H5 H+1 0.200588 0.400408 0.011225 1 0.0
Mn1 Mn+2 1 0 0 1 0.0
H3 H+1 0.534342 0.654641 0.277457 1 0.0
O4 O-2 0.91588 -0.24164 0.09698 1 0.0
O2 O-2 0.56126 0.21693 0.08061 1 0.0
H1 H-1 0.669222 -0.026124 0.114109 1 0.0
O1 O-2 0.7845 0.1512 0.00599 1 0.0
C1 C+4 0.67129 0.11072 0.06784 1 0.0
O3 O-2 0.90332 -0.39873 0.29393 1 0.0
Mn2 Mn+2 0.5 0.5 0 1 0.0
O5 O-2 0.59155 0.61552 0.20059 1 0.0
H6 H+1 0.231365 0.613658 0.059423 1 0.0
H2 H-1 1.075847 -0.227902 0.265933 1 0.0
O6 O-2 0.2719 0.48558 0.06818 1 0.0
C2 C+4 0.96723 -0.28703 0.22071 1 0.0
